data_2009333
loop_
_publ_author_name
'Quiroga, Jairo'
'Cruz, Silvia'
'Insuasty, Braulio'
'Nogueras, Manuel'
'S\'anchez, Adolfo'
'Cobo, Justo'
'Low, John Nicolson'

_publ_section_title
;
 Three 3-aryl-5-cyanopyrazolo[3,4-<i>b</i>]pyridines
;
_journal_issue 12
_journal_name_full 'Acta Crystallographica Section C'
_journal_page_first IUC9900168
_journal_paper_doi 10.1107/S0108270199098273
_journal_volume 55
_journal_year 1999
_chemical_formula_moiety 'C25 H14 Cl2 N4'
_chemical_formula_sum 'C25 H14 Cl2 N4'
_chemical_formula_weight 441.30
_chemical_name_systematic
;
3,4-Bis(4-chlorophenyl)-5-cyano-6-phenyl-1H-pyrazolo-[3,4-b]pyridine
;
_space_group_IT_number 14
_symmetry_cell_setting monoclinic
_symmetry_space_group_name_Hall '-P 2yn'
_symmetry_space_group_name_H-M 'P 1 21/n 1'
_cell_angle_alpha 90.00
_cell_angle_beta 96.248(5)
_cell_angle_gamma 90.00
_cell_formula_units_Z 4
_cell_length_a 6.6222(5)
_cell_length_b 11.0791(10)
_cell_length_c 28.264(2)
_cell_measurement_reflns_used 4026
_cell_measurement_temperature 150.00(10)
_cell_measurement_theta_max 26.29
_cell_measurement_theta_min 2.34
_cell_volume 2061.4(3)
_computing_cell_refinement 'DENZO (Otwinowski & Minor, 1997)'
_computing_data_collection 'KappaCCD server software (Nonius, 1997)'
_computing_data_reduction 'DENZO (Otwinowski & Minor, 1997)'
_computing_molecular_graphics 'ORTEPII (Johnson, 1976) and PLATON (Spek, 1999)'
_computing_publication_material 'SHELXL97  and WordPerfect macro PRPKAPPA (Ferguson, 1999)'
_computing_structure_refinement 'SHELXL97 (Sheldrick, 1997b)'
_computing_structure_solution 'SHELXS97 (Sheldrick, 1997a)'
_diffrn_ambient_temperature 150.00(10)
_diffrn_measured_fraction_theta_full 0.908
_diffrn_measured_fraction_theta_max 0.908
_diffrn_measurement_device_type KappaCCD
_diffrn_measurement_method '\f scans and \w scans with \k offsets'
_diffrn_radiation_monochromator graphite
_diffrn_radiation_source 'fine-focus sealed X-ray tube'
_diffrn_radiation_type 'Mo K\a'
_diffrn_radiation_wavelength 0.71073
_diffrn_reflns_av_R_equivalents 0.047
_diffrn_reflns_av_sigmaI/netI 0.111
_diffrn_reflns_limit_h_max 8
_diffrn_reflns_limit_h_min -8
_diffrn_reflns_limit_k_max 13
_diffrn_reflns_limit_k_min -11
_diffrn_reflns_limit_l_max 35
_diffrn_reflns_limit_l_min -32
_diffrn_reflns_number 15117
_diffrn_reflns_theta_full 26.29
_diffrn_reflns_theta_max 26.29
_diffrn_reflns_theta_min 2.34
_diffrn_standards_decay_% negligible
_exptl_absorpt_coefficient_mu 0.336
_exptl_absorpt_correction_T_max 0.983
_exptl_absorpt_correction_T_min 0.967
_exptl_absorpt_correction_type multi-scan
_exptl_absorpt_process_details '(SORTAV; Blessing, 1995, 1997)'
_exptl_crystal_colour colourless
_exptl_crystal_density_diffrn 1.422
_exptl_crystal_density_method 'not measured'
_exptl_crystal_description plate
_exptl_crystal_F_000 904
_exptl_crystal_size_max 0.10
_exptl_crystal_size_mid 0.10
_exptl_crystal_size_min 0.05
_refine_diff_density_max 0.401
_refine_diff_density_min -0.277
_refine_ls_extinction_method none
_refine_ls_goodness_of_fit_ref 0.935
_refine_ls_hydrogen_treatment constr
_refine_ls_matrix_type full
_refine_ls_number_parameters 280
_refine_ls_number_reflns 4026
_refine_ls_number_restraints 0
_refine_ls_restrained_S_all 0.935
_refine_ls_R_factor_all 0.1600
_refine_ls_R_factor_gt 0.0576
_refine_ls_shift/su_max 0.000
_refine_ls_shift/su_mean 0.000
_refine_ls_structure_factor_coef Fsqd
_refine_ls_weighting_details 'w = 1/[\s^2^(Fo^2^)+(0.0409P)^2^] where P = (Fo^2^+2Fc^2^)/3'
_refine_ls_weighting_scheme calc
_refine_ls_wR_factor_ref 0.1150
_reflns_number_gt 1975
_reflns_number_total 4026
_reflns_threshold_expression I>2\s(I)
_cod_data_source_file qb0140.cif
_cod_data_source_block III
_cod_depositor_comments
;
The following automatic conversions were performed:

'_exptl_absorpt_correction_type' value 'Multi-scan' changed to
'multi-scan' according to
/home/saulius/struct/CIF-dictionaries/cif_core.dic dictionary named
'cif_core.dic' version 2.4.1 from 2010-06-29.

Automatic conversion script
Id: cif_fix_values 1715 2011-07-08 13:25:40Z adriana 

The following automatic conversions were performed:

'_refine_ls_weighting_scheme' value 'w =
1/[\s^2^(Fo^2^)+(0.0409P)^2^] where P = (Fo^2^+2Fc^2^)/3' was changed
to 'calc'. New tag '_refine_ls_weighting_details' was created. The
value of the new tag was set to 'w = 1/[\s^2^(Fo^2^)+(0.0409P)^2^]
where P = (Fo^2^+2Fc^2^)/3'.

Automatic conversion script
Id: cif_fix_values 3143 2015-03-26 13:38:13Z robertas 
;
_cod_original_cell_volume 2061.3(3)
_cod_original_sg_symbol_H-M 'P 21/n'
_cod_database_code 2009333
_cod_database_fobs_code 2009333

loop_
_symmetry_equiv_pos_as_xyz
'x, y, z'
'-x+1/2, y+1/2, -z+1/2'
'-x, -y, -z'
'x-1/2, -y-1/2, z-1/2'

loop_
_atom_site_label
_atom_site_fract_x
_atom_site_fract_y
_atom_site_fract_z
_atom_site_U_iso_or_equiv
_atom_site_adp_type
_atom_site_calc_flag
_atom_site_refinement_flags
_atom_site_occupancy
_atom_site_disorder_assembly
_atom_site_disorder_group
_atom_site_type_symbol
N1 0.7963(4) 0.8827(2) 0.00787(8) 0.0323(7) Uani d . 1 . . N
N2 0.6437(4) 0.7991(2) 0.00473(8) 0.0327(7) Uani d . 1 . . N
C3 0.6680(4) 0.7354(3) 0.04475(10) 0.0273(8) Uani d . 1 . . C
C31 0.5247(4) 0.6366(3) 0.05163(9) 0.0281(8) Uani d . 1 . . C
C32 0.5898(5) 0.5243(3) 0.06994(10) 0.0323(8) Uani d . 1 . . C
C33 0.4557(5) 0.4323(3) 0.07651(10) 0.0331(8) Uani d . 1 . . C
C34 0.2515(4) 0.4518(3) 0.06418(10) 0.0325(8) Uani d . 1 . . C
C35 0.1811(5) 0.5597(3) 0.04473(10) 0.0343(9) Uani d . 1 . . C
C36 0.3176(5) 0.6516(3) 0.03844(10) 0.0338(9) Uani d . 1 . . C
Cl37 0.07847(12) 0.33802(8) 0.07379(3) 0.0480(3) Uani d . 1 . . Cl
C3A 0.8393(4) 0.7796(3) 0.07528(10) 0.0265(8) Uani d . 1 . . C
C4 0.9369(4) 0.7569(3) 0.12093(10) 0.0268(8) Uani d . 1 . . C
C41 0.8737(4) 0.6620(3) 0.15319(9) 0.0266(8) Uani d . 1 . . C
C42 1.0024(5) 0.5685(3) 0.16882(10) 0.0321(8) Uani d . 1 . . C
C43 0.9463(5) 0.4849(3) 0.20075(10) 0.0379(9) Uani d . 1 . . C
C44 0.7595(5) 0.4964(3) 0.21729(10) 0.0333(8) Uani d . 1 . . C
C45 0.6269(5) 0.5872(3) 0.20222(10) 0.0358(9) Uani d . 1 . . C
C46 0.6835(4) 0.6690(3) 0.16961(10) 0.0323(8) Uani d . 1 . . C
Cl47 0.69224(14) 0.39483(9) 0.25995(3) 0.0548(3) Uani d . 1 . . Cl
C5 1.1026(4) 0.8316(3) 0.13556(10) 0.0284(8) Uani d . 1 . . C
C51 1.2083(4) 0.8132(3) 0.18297(11) 0.0307(8) Uani d . 1 . . C
N52 1.2858(4) 0.7952(3) 0.22033(9) 0.0406(8) Uani d . 1 . . N
C6 1.1679(4) 0.9257(3) 0.10631(10) 0.0293(8) Uani d . 1 . . C
C61 1.3380(4) 1.0070(3) 0.12345(10) 0.0290(8) Uani d . 1 . . C
C62 1.3350(5) 1.0704(3) 0.16597(11) 0.0406(9) Uani d . 1 . . C
C63 1.4895(6) 1.1480(3) 0.18125(12) 0.0499(10) Uani d . 1 . . C
C64 1.6519(5) 1.1627(3) 0.15519(13) 0.0478(10) Uani d . 1 . . C
C65 1.6572(5) 1.1021(3) 0.11275(13) 0.0463(10) Uani d . 1 . . C
C66 1.4992(4) 1.0244(3) 0.09686(11) 0.0356(9) Uani d . 1 . . C
N7 1.0783(3) 0.9453(2) 0.06236(8) 0.0285(7) Uani d . 1 . . N
C7A 0.9174(4) 0.8738(3) 0.04926(10) 0.0283(8) Uani d . 1 . . C
H1 0.8132 0.9347 -0.0139 0.039 Uiso calc R 1 . . H
H32 0.7281 0.5112 0.0779 0.039 Uiso calc R 1 . . H
H33 0.5023 0.3586 0.0890 0.040 Uiso calc R 1 . . H
H35 0.0430 0.5709 0.0359 0.041 Uiso calc R 1 . . H
H36 0.2700 0.7244 0.0252 0.041 Uiso calc R 1 . . H
H42 1.1287 0.5622 0.1575 0.039 Uiso calc R 1 . . H
H43 1.0328 0.4217 0.2110 0.045 Uiso calc R 1 . . H
H45 0.5013 0.5932 0.2139 0.043 Uiso calc R 1 . . H
H46 0.5938 0.7297 0.1584 0.039 Uiso calc R 1 . . H
H62 1.2273 1.0599 0.1841 0.049 Uiso calc R 1 . . H
H63 1.4847 1.1911 0.2094 0.060 Uiso calc R 1 . . H
H64 1.7583 1.2136 0.1663 0.057 Uiso calc R 1 . . H
H65 1.7656 1.1132 0.0949 0.056 Uiso calc R 1 . . H
H66 1.5019 0.9838 0.0681 0.043 Uiso calc R 1 . . H

loop_
_atom_site_aniso_label
_atom_site_aniso_U_11
_atom_site_aniso_U_22
_atom_site_aniso_U_33
_atom_site_aniso_U_12
_atom_site_aniso_U_13
_atom_site_aniso_U_23
N1 0.0365(15) 0.0319(19) 0.0278(14) -0.0078(15) 0.0002(12) 0.0057(13)
N2 0.0305(15) 0.038(2) 0.0293(15) -0.0045(15) 0.0037(12) 0.0015(14)
C3 0.0307(19) 0.027(2) 0.0242(17) 0.0039(17) 0.0028(15) 0.0007(16)
C31 0.0309(19) 0.032(2) 0.0216(16) -0.0011(18) 0.0024(14) -0.0048(15)
C32 0.0289(18) 0.035(2) 0.0318(18) 0.0036(19) 0.0001(15) -0.0043(17)
C33 0.041(2) 0.026(2) 0.0327(18) -0.0051(19) 0.0052(16) -0.0001(16)
C34 0.031(2) 0.036(2) 0.0316(18) -0.0040(19) 0.0064(15) -0.0078(17)
C35 0.0250(18) 0.038(3) 0.0397(19) -0.003(2) 0.0038(15) -0.0048(18)
C36 0.035(2) 0.034(2) 0.0306(18) 0.0014(19) -0.0021(16) -0.0002(16)
Cl37 0.0422(5) 0.0413(6) 0.0623(6) -0.0102(5) 0.0139(4) -0.0024(5)
C3A 0.0265(18) 0.026(2) 0.0262(18) 0.0005(16) 0.0017(15) 0.0018(16)
C4 0.0253(18) 0.029(2) 0.0262(17) 0.0028(17) 0.0060(14) 0.0011(16)
C41 0.0270(18) 0.031(2) 0.0206(16) -0.0011(18) -0.0027(14) -0.0023(16)
C42 0.0294(18) 0.039(2) 0.0275(17) 0.0006(18) -0.0015(15) 0.0000(17)
C43 0.047(2) 0.036(2) 0.0296(18) 0.0054(19) -0.0025(17) 0.0041(17)
C44 0.043(2) 0.030(2) 0.0258(17) -0.0093(19) 0.0013(16) 0.0012(17)
C45 0.0338(19) 0.042(3) 0.0324(18) -0.0055(19) 0.0090(16) -0.0031(18)
C46 0.0311(19) 0.037(2) 0.0280(17) 0.0007(18) 0.0016(15) 0.0014(17)
Cl47 0.0667(6) 0.0549(7) 0.0431(5) -0.0167(5) 0.0067(5) 0.0140(5)
C5 0.0261(18) 0.033(2) 0.0254(17) 0.0012(18) 0.0009(14) -0.0005(16)
C51 0.0301(19) 0.030(2) 0.033(2) -0.0034(17) 0.0068(16) -0.0023(17)
N52 0.0408(17) 0.047(2) 0.0319(16) -0.0072(15) -0.0040(14) -0.0005(15)
C6 0.0278(18) 0.031(2) 0.0295(18) 0.0036(17) 0.0033(15) -0.0076(16)
C61 0.0280(18) 0.030(2) 0.0281(18) -0.0007(17) -0.0025(15) 0.0032(16)
C62 0.046(2) 0.040(3) 0.0341(19) -0.007(2) -0.0018(17) -0.0023(18)
C63 0.062(2) 0.047(3) 0.038(2) -0.006(2) -0.007(2) -0.0036(19)
C64 0.048(2) 0.035(3) 0.055(2) -0.010(2) -0.018(2) 0.000(2)
C65 0.031(2) 0.045(3) 0.062(2) -0.005(2) 0.0023(18) 0.004(2)
C66 0.0320(19) 0.035(2) 0.0395(19) 0.0020(19) 0.0003(16) 0.0003(17)
N7 0.0288(15) 0.0336(18) 0.0226(14) -0.0019(15) 0.0007(12) -0.0021(13)
C7A 0.0272(18) 0.036(2) 0.0216(17) 0.0075(18) 0.0019(15) -0.0023(16)

loop_
_atom_type_symbol
_atom_type_description
_atom_type_scat_dispersion_real
_atom_type_scat_dispersion_imag
_atom_type_scat_source
C C 0.0033 0.0016 'International Tables Vol C Tables 4.2.6.8 and 6.1.1.4'
H H 0.0000 0.0000 'International Tables Vol C Tables 4.2.6.8 and 6.1.1.4'
Cl Cl 0.1484 0.1585 'International Tables Vol C Tables 4.2.6.8 and 6.1.1.4'
N N 0.0061 0.0033 'International Tables Vol C Tables 4.2.6.8 and 6.1.1.4'

loop_
_geom_angle_atom_site_label_1
_geom_angle_atom_site_label_2
_geom_angle_atom_site_label_3
_geom_angle
_geom_angle_publ_flag
C7A N1 N2 111.9(2) no
C3 N2 N1 106.5(2) no
N2 C3 C3A 110.2(3) no
N2 C3 C31 119.1(3) no
C3A C3 C31 130.7(3) no
C36 C31 C32 117.4(3) no
C36 C31 C3 120.4(3) no
C32 C31 C3 122.1(3) no
C33 C32 C31 122.0(3) no
C34 C33 C32 118.7(3) no
C35 C34 C33 121.2(3) no
C35 C34 Cl37 119.4(2) no
C33 C34 Cl37 119.5(3) no
C34 C35 C36 119.5(3) no
C35 C36 C31 121.0(3) no
C4 C3A C7A 117.1(3) no
C4 C3A C3 138.3(3) no
C7A C3A C3 104.5(2) no
C5 C4 C3A 115.7(3) no
C5 C4 C41 120.2(3) no
C3A C4 C41 124.1(3) no
C42 C41 C46 118.9(3) no
C42 C41 C4 121.5(3) no
C46 C41 C4 119.5(3) no
C43 C42 C41 121.0(3) no
C42 C43 C44 118.6(3) no
C45 C44 C43 122.1(3) no
C45 C44 Cl47 119.0(2) no
C43 C44 Cl47 118.9(3) no
C44 C45 C46 118.7(3) no
C45 C46 C41 120.7(3) no
C4 C5 C6 122.5(3) no
C4 C5 C51 118.1(3) no
C6 C5 C51 119.3(3) no
N52 C51 C5 177.3(3) no
N7 C6 C5 121.7(3) no
N7 C6 C61 116.8(3) no
C5 C6 C61 121.5(3) no
C66 C61 C62 118.9(3) no
C66 C61 C6 120.7(3) no
C62 C61 C6 120.4(3) no
C63 C62 C61 120.5(3) no
C62 C63 C64 120.3(3) no
C63 C64 C65 120.2(3) no
C64 C65 C66 119.5(3) no
C61 C66 C65 120.5(3) no
C6 N7 C7A 114.7(3) no
N7 C7A N1 125.0(3) no
N7 C7A C3A 128.1(3) no
N1 C7A C3A 106.9(3) no

loop_
_geom_bond_atom_site_label_1
_geom_bond_atom_site_label_2
_geom_bond_site_symmetry_2
_geom_bond_distance
_geom_bond_publ_flag
N1 C7A . 1.348(3) no
N1 N2 . 1.367(3) no
N2 C3 . 1.328(3) no
C3 C3A . 1.435(4) no
C3 C31 . 1.475(4) no
C31 C36 . 1.392(4) no
C31 C32 . 1.398(4) no
C32 C33 . 1.377(4) no
C33 C34 . 1.377(4) no
C34 C35 . 1.376(4) no
C34 Cl37 . 1.744(3) no
C35 C36 . 1.385(4) no
C3A C4 . 1.401(4) no
C3A C7A . 1.407(4) no
C4 C5 . 1.400(4) no
C4 C41 . 1.482(4) no
C41 C42 . 1.383(4) no
C41 C46 . 1.391(4) no
C42 C43 . 1.372(4) no
C43 C44 . 1.375(4) no
C44 C45 . 1.372(4) no
C44 Cl47 . 1.742(3) no
C45 C46 . 1.373(4) no
C5 C6 . 1.427(4) no
C5 C51 . 1.457(4) no
C51 N52 . 1.140(3) no
C6 N7 . 1.335(3) no
C6 C61 . 1.482(4) no
C61 C66 . 1.384(4) no
C61 C62 . 1.394(4) no
C62 C63 . 1.370(4) no
C63 C64 . 1.378(4) no
C64 C65 . 1.378(4) no
C65 C66 . 1.392(4) no
N7 C7A . 1.347(4) no

loop_
_geom_hbond_atom_site_label_D
_geom_hbond_atom_site_label_H
_geom_hbond_atom_site_label_A
_geom_hbond_site_symmetry_A
_geom_hbond_distance_DH
_geom_hbond_distance_HA
_geom_hbond_distance_DA
_geom_hbond_angle_DHA
_geom_hbond_publ_flag
N1 H1 N7 3_775 0.88 2.07 2.935(3) 167 n

loop_
_geom_torsion_atom_site_label_1
_geom_torsion_atom_site_label_2
_geom_torsion_atom_site_label_3
_geom_torsion_atom_site_label_4
_geom_torsion
_geom_torsion_publ_flag
C7A N1 N2 C3 -0.2(3) no
N1 N2 C3 C3A 0.9(3) no
N1 N2 C3 C31 -179.6(3) no
N2 C3 C31 C36 -41.8(4) no
C3A C3 C31 C36 137.5(3) no
N2 C3 C31 C32 136.2(3) no
C3A C3 C31 C32 -44.5(5) no
C36 C31 C32 C33 -2.3(4) no
C3 C31 C32 C33 179.7(3) no
C31 C32 C33 C34 0.6(4) no
C32 C33 C34 C35 1.3(4) no
C32 C33 C34 Cl37 -178.2(2) no
C33 C34 C35 C36 -1.5(5) no
Cl37 C34 C35 C36 178.0(2) no
C34 C35 C36 C31 -0.2(5) no
C32 C31 C36 C35 2.0(4) no
C3 C31 C36 C35 -179.9(3) no
N2 C3 C3A C4 176.8(3) no
C31 C3 C3A C4 -2.6(6) no
N2 C3 C3A C7A -1.3(3) no
C31 C3 C3A C7A 179.4(3) no
C7A C3A C4 C5 0.1(4) no
C3 C3A C4 C5 -177.8(3) no
C7A C3A C4 C41 179.5(3) no
C3 C3A C4 C41 1.6(6) no
C5 C4 C41 C42 -61.6(4) no
C3A C4 C41 C42 119.0(3) no
C5 C4 C41 C46 116.0(3) no
C3A C4 C41 C46 -63.4(4) no
C46 C41 C42 C43 -1.3(4) no
C4 C41 C42 C43 176.4(3) no
C41 C42 C43 C44 -0.5(4) no
C42 C43 C44 C45 1.2(5) no
C42 C43 C44 Cl47 -177.0(2) no
C43 C44 C45 C46 -0.1(5) no
Cl47 C44 C45 C46 178.1(2) no
C44 C45 C46 C41 -1.8(4) no
C42 C41 C46 C45 2.5(4) no
C4 C41 C46 C45 -175.2(3) no
C3A C4 C5 C6 0.5(4) no
C41 C4 C5 C6 -178.9(3) no
C3A C4 C5 C51 179.2(3) no
C41 C4 C5 C51 -0.3(4) no
C4 C5 C51 N52 0(7) no
C6 C5 C51 N52 18E1(10) no
C4 C5 C6 N7 -2.3(4) no
C51 C5 C6 N7 179.0(3) no
C4 C5 C6 C61 177.2(3) no
C51 C5 C6 C61 -1.4(4) no
N7 C6 C61 C66 -52.6(4) no
C5 C6 C61 C66 127.9(3) no
N7 C6 C61 C62 125.4(3) no
C5 C6 C61 C62 -54.2(4) no
C66 C61 C62 C63 -0.3(5) no
C6 C61 C62 C63 -178.3(3) no
C61 C62 C63 C64 -1.3(5) no
C62 C63 C64 C65 2.0(5) no
C63 C64 C65 C66 -1.2(5) no
C62 C61 C66 C65 1.1(5) no
C6 C61 C66 C65 179.1(3) no
C64 C65 C66 C61 -0.4(5) no
C5 C6 N7 C7A 3.2(4) no
C61 C6 N7 C7A -176.4(3) no
C6 N7 C7A N1 175.5(3) no
C6 N7 C7A C3A -2.7(4) no
N2 N1 C7A N7 -179.2(3) no
N2 N1 C7A C3A -0.6(3) no
C4 C3A C7A N7 1.1(5) no
C3 C3A C7A N7 179.6(3) no
C4 C3A C7A N1 -177.4(2) no
C3 C3A C7A N1 1.1(3) no

loop_
_cod_related_entry_id
_cod_related_entry_database
_cod_related_entry_code
1 ChemSpider 8988345
